data_4111122
loop_
_publ_author_name
'Joan Vignolle'
'Bruno Donnadieu'
'Didier Bourissou'
'Mich\`ele Soleilhavoup'
'Guy Bertrand'

_publ_contact_author 'Prof G. Bertrand'
_publ_contact_author_address
;
University of California
UCR-CNRS Joint Research Lab
(UMR 2282) 
Department of Chemistry
Riverside, CA 92521 USA 
;
_publ_contact_author_email ' guy.bertrand@ucr.edu '
_publ_contact_author_fax 951-827-4713
_publ_section_title
;
 Cyclic C-Amino Phosphorus Ylides as a Source of Bidentate Heteroditopic
 Ligands (Phosphine/Aminocarbene) for Transition Metals
;
_journal_name_full 'Journal of the American Chemical Society'
_journal_page_first 14810
_journal_page_last 14811
_journal_paper_doi 10.1021/ja0662725
_journal_volume 128
_journal_year 2006
_chemical_formula_sum 'C68 H56 F6 N2 O6 P2 Pd2 S2'
_chemical_formula_weight 1450.01
_chemical_name_systematic
;
 ?
;
_space_group_IT_number 2
_symmetry_cell_setting triclinic
_symmetry_space_group_name_Hall '-P 1'
_symmetry_space_group_name_H-M 'P -1'
_atom_sites_solution_hydrogens geom
_atom_sites_solution_primary direct
_atom_sites_solution_secondary difmap
_audit_creation_method SHELXL-97
_cell_angle_alpha 98.194(2)
_cell_angle_beta 94.660(2)
_cell_angle_gamma 100.156(2)
_cell_formula_units_Z 2
_cell_length_a 13.0253(4)
_cell_length_b 14.6703(5)
_cell_length_c 17.4565(6)
_cell_measurement_reflns_used 6788
_cell_measurement_temperature 90(2)
_cell_measurement_theta_max 29.33
_cell_measurement_theta_min 2.29
_cell_volume 3230.46(19)
_computing_cell_refinement 'Bruker SMART'
_computing_data_collection 'Bruker SMART'
_computing_data_reduction 'Bruker SAINT'
_computing_molecular_graphics 'Bruker SHELXTL'
_computing_publication_material 'Bruker SHELXTL'
_computing_structure_refinement 'SHELXL-97 (Sheldrick, 1997)'
_computing_structure_solution 'Sir 97'
_diffrn_ambient_temperature 90(2)
_diffrn_measured_fraction_theta_full 0.998
_diffrn_measured_fraction_theta_max 0.998
_diffrn_measurement_device_type 'CCD area detector'
_diffrn_measurement_method 'phi and omega scans'
_diffrn_radiation_monochromator graphite
_diffrn_radiation_source 'fine-focus sealed tube'
_diffrn_radiation_type MoK\a
_diffrn_radiation_wavelength 0.71073
_diffrn_reflns_av_R_equivalents 0.0331
_diffrn_reflns_av_sigmaI/netI 0.0347
_diffrn_reflns_limit_h_max 16
_diffrn_reflns_limit_h_min -16
_diffrn_reflns_limit_k_max 18
_diffrn_reflns_limit_k_min -18
_diffrn_reflns_limit_l_max 21
_diffrn_reflns_limit_l_min -21
_diffrn_reflns_number 46671
_diffrn_reflns_theta_full 26.37
_diffrn_reflns_theta_max 26.37
_diffrn_reflns_theta_min 1.19
_exptl_absorpt_coefficient_mu 0.741
_exptl_absorpt_correction_T_max 0.9131
_exptl_absorpt_correction_T_min 0.5366
_exptl_absorpt_correction_type multi-scan
_exptl_crystal_colour 'pale yellow'
_exptl_crystal_density_diffrn 1.491
_exptl_crystal_density_meas 0
_exptl_crystal_description 'prism frag'
_exptl_crystal_F_000 1468
_exptl_crystal_size_max 0.96
_exptl_crystal_size_mid 0.20
_exptl_crystal_size_min 0.13
_refine_diff_density_max 1.052
_refine_diff_density_min -1.042
_refine_diff_density_rms 0.076
_refine_ls_extinction_method none
_refine_ls_goodness_of_fit_ref 1.070
_refine_ls_hydrogen_treatment constr
_refine_ls_matrix_type full
_refine_ls_number_parameters 919
_refine_ls_number_reflns 13196
_refine_ls_number_restraints 94
_refine_ls_restrained_S_all 1.123
_refine_ls_R_factor_all 0.0426
_refine_ls_R_factor_gt 0.0313
_refine_ls_shift/su_max 0.003
_refine_ls_shift/su_mean 0.000
_refine_ls_structure_factor_coef Fsqd
_refine_ls_weighting_details 'calc w=1/[\s^2^(Fo^2^)+(0.0389P)^2^+2.5014P] where P=(Fo^2^+2Fc^2^)/3'
_refine_ls_weighting_scheme calc
_refine_ls_wR_factor_gt 0.0806
_refine_ls_wR_factor_ref 0.0856
_reflns_number_gt 10647
_reflns_number_total 13196
_reflns_threshold_expression >2sigma(I)
_cod_data_source_file ja0662725si20060829_022032_4.cif
_cod_data_source_block 7
_cod_database_code 4111122

loop_
_symmetry_equiv_pos_as_xyz
'x, y, z'
'-x, -y, -z'

loop_
_atom_site_label
_atom_site_type_symbol
_atom_site_fract_x
_atom_site_fract_y
_atom_site_fract_z
_atom_site_U_iso_or_equiv
_atom_site_adp_type
_atom_site_occupancy
_atom_site_symmetry_multiplicity
_atom_site_calc_flag
_atom_site_refinement_flags
_atom_site_disorder_assembly
_atom_site_disorder_group
Pd1A Pd 0.608880(15) 0.252657(13) 0.999236(11) 0.01754(6) Uani 1 1 d . . .
P1A P 0.67397(5) 0.14894(4) 0.91431(4) 0.01424(13) Uani 1 1 d . A .
N1A N 0.74968(16) 0.43067(14) 0.97978(12) 0.0148(4) Uani 1 1 d . . .
C1A C 0.73898(19) 0.34967(17) 1.00259(14) 0.0149(5) Uani 1 1 d . A .
C2A C 0.8317(2) 0.31691(17) 1.03622(14) 0.0155(5) Uani 1 1 d . . .
C3A C 0.8505(2) 0.32207(18) 1.11706(15) 0.0193(5) Uani 1 1 d . A .
H3A H 0.8089 0.3533 1.1503 0.023 Uiso 1 1 calc R . .
C4A C 0.9291(2) 0.28210(18) 1.14885(15) 0.0223(6) Uani 1 1 d . . .
H4A H 0.9404 0.2848 1.2036 0.027 Uiso 1 1 calc R A .
C5A C 0.9911(2) 0.23818(18) 1.10069(16) 0.0224(6) Uani 1 1 d . A .
H5A H 1.0460 0.2118 1.1226 0.027 Uiso 1 1 calc R . .
C6A C 0.9734(2) 0.23247(17) 1.02027(15) 0.0183(5) Uani 1 1 d . . .
H6A H 1.0170 0.2029 0.9877 0.022 Uiso 1 1 calc R A .
C7A C 0.89266(19) 0.26964(16) 0.98715(14) 0.0151(5) Uani 1 1 d . A .
C8A C 0.87017(19) 0.25854(17) 0.90027(14) 0.0148(5) Uani 1 1 d . . .
C9A C 0.9457(2) 0.30026(17) 0.85787(15) 0.0180(5) Uani 1 1 d . A .
H9A H 1.0110 0.3340 0.8842 0.022 Uiso 1 1 calc R . .
C10A C 0.9275(2) 0.29354(18) 0.77739(15) 0.0212(6) Uani 1 1 d . . .
H10A H 0.9796 0.3235 0.7494 0.025 Uiso 1 1 calc R A .
C11A C 0.8336(2) 0.24310(18) 0.73835(15) 0.0194(5) Uani 1 1 d . A .
H11A H 0.8206 0.2388 0.6835 0.023 Uiso 1 1 calc R . .
C12A C 0.7584(2) 0.19881(17) 0.77960(15) 0.0176(5) Uani 1 1 d . . .
H12A H 0.6945 0.1631 0.7524 0.021 Uiso 1 1 calc R A .
C13A C 0.77488(19) 0.20578(17) 0.86022(14) 0.0157(5) Uani 1 1 d . A .
C14A C 0.6587(2) 0.46348(18) 0.94389(15) 0.0204(6) Uani 1 1 d . A .
H14A H 0.6434 0.5173 0.9792 0.025 Uiso 1 1 calc R . .
H14B H 0.5962 0.4125 0.9362 0.025 Uiso 1 1 calc R . .
C15A C 0.6816(2) 0.49295(19) 0.86578(16) 0.0247(6) Uani 1 1 d . . .
H15A H 0.6890 0.4374 0.8287 0.030 Uiso 1 1 calc R A .
H15B H 0.6220 0.5186 0.8443 0.030 Uiso 1 1 calc R . .
C16A C 0.7817(2) 0.56672(19) 0.87477(16) 0.0250(6) Uani 1 1 d . A .
H16A H 0.7968 0.5831 0.8232 0.030 Uiso 1 1 calc R . .
H16B H 0.7726 0.6243 0.9086 0.030 Uiso 1 1 calc R . .
C17A C 0.8726(2) 0.52870(18) 0.91052(15) 0.0211(6) Uani 1 1 d . . .
H17A H 0.8845 0.4738 0.8748 0.025 Uiso 1 1 calc R A .
H17B H 0.9372 0.5774 0.9177 0.025 Uiso 1 1 calc R . .
C18A C 0.8496(2) 0.49999(17) 0.98855(15) 0.0183(5) Uani 1 1 d . A .
H18A H 0.9078 0.4722 1.0095 0.022 Uiso 1 1 calc R . .
H18B H 0.8446 0.5561 1.0259 0.022 Uiso 1 1 calc R . .
C19A C 0.7400(2) 0.07109(17) 0.96357(15) 0.0177(5) Uani 1 1 d . . .
C20A C 0.8157(2) 0.02654(18) 0.93014(16) 0.0207(6) Uani 1 1 d . A .
H20A H 0.8358 0.0383 0.8808 0.025 Uiso 1 1 calc R . .
C21A C 0.8616(2) -0.03490(19) 0.96888(17) 0.0267(6) Uani 1 1 d . . .
H21A H 0.9135 -0.0646 0.9462 0.032 Uiso 1 1 calc R A .
C22A C 0.8320(2) -0.0531(2) 1.04049(18) 0.0319(7) Uani 1 1 d . A .
H22A H 0.8623 -0.0964 1.0662 0.038 Uiso 1 1 calc R . .
C23A C 0.7583(2) -0.0083(2) 1.07435(17) 0.0314(7) Uani 1 1 d . . .
H23A H 0.7388 -0.0201 1.1238 0.038 Uiso 1 1 calc R A .
C24A C 0.7127(2) 0.05393(19) 1.03643(16) 0.0226(6) Uani 1 1 d . A .
H24A H 0.6625 0.0850 1.0603 0.027 Uiso 1 1 calc R . .
C25A C 0.5779(2) 0.07279(17) 0.84070(14) 0.0162(5) Uani 1 1 d . . .
C26A C 0.5827(2) -0.02082(18) 0.81540(15) 0.0188(5) Uani 1 1 d . A .
H26A H 0.6384 -0.0469 0.8364 0.023 Uiso 1 1 calc R . .
C27A C 0.5065(2) -0.07566(18) 0.75972(15) 0.0217(6) Uani 1 1 d . . .
H27A H 0.5102 -0.1393 0.7427 0.026 Uiso 1 1 calc R A .
C28A C 0.4251(2) -0.03836(19) 0.72872(16) 0.0236(6) Uani 1 1 d . A .
H28A H 0.3727 -0.0764 0.6907 0.028 Uiso 1 1 calc R . .
C29A C 0.4200(2) 0.0555(2) 0.75349(16) 0.0248(6) Uani 1 1 d . . .
H29A H 0.3650 0.0817 0.7316 0.030 Uiso 1 1 calc R A .
C30A C 0.4951(2) 0.11028(18) 0.80993(15) 0.0205(6) Uani 1 1 d . A .
H30A H 0.4904 0.1735 0.8278 0.025 Uiso 1 1 calc R . .
C31A C 0.4608(2) 0.1679(2) 1.0219(2) 0.0360(8) Uani 1 1 d . A .
C32A C 0.5023(3) 0.2296(3) 1.0871(3) 0.0186(9) Uani 0.60 1 d P A 1
C32C C 0.4519(8) 0.2695(11) 1.0320(7) 0.084(4) Uani 0.40 1 d P A 2
C33A C 0.5273(2) 0.3312(2) 1.08081(17) 0.0302(7) Uani 1 1 d . A .
C3AA C 0.2784(3) 0.3937(4) 0.8067(3) 0.0229(12) Uani 0.60 1 d PD B 1
F1AA F 0.1985(3) 0.3611(3) 0.75164(18) 0.0414(8) Uani 0.60 1 d PD B 1
C3AB C 0.3250(10) 0.4125(12) 0.8358(4) 0.103(7) Uani 0.40 1 d PD B 2
F1AB F 0.4057(7) 0.4234(10) 0.8930(4) 0.200(8) Uani 0.40 1 d PD B 2
F2A F 0.26277(19) 0.47476(14) 0.84791(11) 0.0560(6) Uani 1 1 d D . .
F3A F 0.36449(17) 0.42065(17) 0.77056(12) 0.0600(6) Uani 1 1 d D . .
S1AA S 0.29911(13) 0.30846(13) 0.87473(10) 0.0213(3) Uani 0.60 1 d PD B 1
O1AA O 0.3893(3) 0.3558(3) 0.9256(2) 0.0360(10) Uani 0.60 1 d PD B 1
O2AA O 0.1968(6) 0.2973(11) 0.9036(5) 0.046(2) Uani 0.60 1 d PD B 1
O3AA O 0.3088(11) 0.2285(8) 0.8183(7) 0.049(3) Uani 0.60 1 d PD B 1
S1AB S 0.2669(3) 0.3059(3) 0.8433(3) 0.0672(11) Uani 0.40 1 d PD B 2
O1AB O 0.1844(7) 0.3080(8) 0.7739(5) 0.094(3) Uani 0.40 1 d PDU B 2
O2AB O 0.2199(10) 0.3044(15) 0.9157(6) 0.035(3) Uani 0.40 1 d PDU B 2
O3AB O 0.3316(16) 0.2369(15) 0.8250(12) 0.062(6) Uani 0.40 1 d PD B 2
Pd1B Pd 0.890546(14) 0.758467(13) 0.502333(10) 0.01443(6) Uani 1 1 d . . .
P1B P 0.83289(5) 0.85623(4) 0.59777(4) 0.01356(13) Uani 1 1 d . C .
N1B N 0.79536(16) 0.57797(14) 0.55092(12) 0.0156(4) Uani 1 1 d . . .
C1B C 0.78208(19) 0.65081(17) 0.52053(14) 0.0149(5) Uani 1 1 d . C .
C2B C 0.6751(2) 0.66702(17) 0.49726(15) 0.0169(5) Uani 1 1 d . . .
C3B C 0.6367(2) 0.64869(19) 0.41819(16) 0.0225(6) Uani 1 1 d . C .
H3B H 0.6756 0.6201 0.3811 0.027 Uiso 1 1 calc R . .
C4B C 0.5425(2) 0.6720(2) 0.39406(17) 0.0287(7) Uani 1 1 d . . .
H4B H 0.5171 0.6602 0.3403 0.034 Uiso 1 1 calc R C .
C5B C 0.4847(2) 0.7126(2) 0.44804(18) 0.0298(7) Uani 1 1 d . C .
H5B H 0.4190 0.7271 0.4314 0.036 Uiso 1 1 calc R . .
C6B C 0.5227(2) 0.73214(19) 0.52607(17) 0.0234(6) Uani 1 1 d . . .
H6B H 0.4829 0.7602 0.5628 0.028 Uiso 1 1 calc R C .
C7B C 0.6186(2) 0.71100(17) 0.55140(15) 0.0178(5) Uani 1 1 d . C .
C8B C 0.6587(2) 0.73393(17) 0.63612(15) 0.0165(5) Uani 1 1 d . . .
C9B C 0.5995(2) 0.69100(18) 0.68827(16) 0.0223(6) Uani 1 1 d . C .
H9B H 0.5355 0.6488 0.6694 0.027 Uiso 1 1 calc R . .
C10B C 0.6323(2) 0.70875(19) 0.76759(16) 0.0239(6) Uani 1 1 d . . .
H10B H 0.5915 0.6780 0.8024 0.029 Uiso 1 1 calc R C .
C11B C 0.7237(2) 0.77070(18) 0.79553(15) 0.0221(6) Uani 1 1 d . C .
H11B H 0.7459 0.7833 0.8498 0.027 Uiso 1 1 calc R . .
C12B C 0.7836(2) 0.81494(18) 0.74467(15) 0.0191(5) Uani 1 1 d . . .
H12B H 0.8467 0.8581 0.7645 0.023 Uiso 1 1 calc R C .
C13B C 0.7528(2) 0.79709(17) 0.66467(14) 0.0162(5) Uani 1 1 d . C .
C14B C 0.75236(19) 0.93358(17) 0.56160(14) 0.0161(5) Uani 1 1 d . . .
C15B C 0.6788(2) 0.96921(19) 0.60499(16) 0.0232(6) Uani 1 1 d . C .
H15C H 0.6658 0.9493 0.6534 0.028 Uiso 1 1 calc R . .
C16B C 0.6246(2) 1.0335(2) 0.57777(18) 0.0287(7) Uani 1 1 d . . .
H16C H 0.5743 1.0573 0.6074 0.034 Uiso 1 1 calc R C .
C17B C 0.6437(2) 1.0632(2) 0.50735(18) 0.0307(7) Uani 1 1 d . C .
H17C H 0.6077 1.1082 0.4891 0.037 Uiso 1 1 calc R . .
C18B C 0.7155(2) 1.0271(2) 0.46413(18) 0.0318(7) Uani 1 1 d . . .
H18C H 0.7283 1.0472 0.4158 0.038 Uiso 1 1 calc R C .
C19B C 0.7691(2) 0.9618(2) 0.49006(16) 0.0238(6) Uani 1 1 d . C .
H19B H 0.8172 0.9365 0.4591 0.029 Uiso 1 1 calc R . .
C20B C 0.94040(19) 0.93335(17) 0.66139(14) 0.0151(5) Uani 1 1 d . . .
C21B C 0.9341(2) 1.02232(18) 0.69795(15) 0.0199(5) Uani 1 1 d . C .
H21B H 0.8704 1.0449 0.6916 0.024 Uiso 1 1 calc R . .
C22B C 1.0204(2) 1.07816(19) 0.74368(16) 0.0240(6) Uani 1 1 d . . .
H22B H 1.0155 1.1389 0.7688 0.029 Uiso 1 1 calc R C .
C23B C 1.1136(2) 1.0463(2) 0.75306(16) 0.0258(6) Uani 1 1 d . C .
H23B H 1.1733 1.0857 0.7831 0.031 Uiso 1 1 calc R . .
C24B C 1.1198(2) 0.9565(2) 0.71852(17) 0.0288(7) Uani 1 1 d . . .
H24B H 1.1829 0.9333 0.7265 0.035 Uiso 1 1 calc R C .
C25B C 1.0336(2) 0.90052(19) 0.67235(15) 0.0223(6) Uani 1 1 d . C .
H25B H 1.0382 0.8394 0.6480 0.027 Uiso 1 1 calc R . .
C26B C 0.9020(2) 0.56178(18) 0.57304(15) 0.0195(5) Uani 1 1 d . C .
H26B H 0.9547 0.6160 0.5648 0.023 Uiso 1 1 calc R . .
H26C H 0.9142 0.5052 0.5395 0.023 Uiso 1 1 calc R . .
C27B C 0.9152(2) 0.54863(19) 0.65804(16) 0.0235(6) Uani 1 1 d . . .
H27B H 0.9855 0.5345 0.6709 0.028 Uiso 1 1 calc R C .
H27C H 0.9099 0.6074 0.6919 0.028 Uiso 1 1 calc R . .
C28B C 0.8314(2) 0.4691(2) 0.67331(16) 0.0249(6) Uani 1 1 d . C .
H28B H 0.8392 0.4627 0.7291 0.030 Uiso 1 1 calc R . .
H28C H 0.8395 0.4093 0.6423 0.030 Uiso 1 1 calc R . .
C29B C 0.7234(2) 0.48977(19) 0.65104(15) 0.0223(6) Uani 1 1 d . . .
H29B H 0.6688 0.4373 0.6598 0.027 Uiso 1 1 calc R C .
H29C H 0.7140 0.5474 0.6847 0.027 Uiso 1 1 calc R . .
C30B C 0.7099(2) 0.50283(17) 0.56613(15) 0.0186(5) Uani 1 1 d . C .
H30B H 0.7119 0.4432 0.5321 0.022 Uiso 1 1 calc R . .
H30C H 0.6410 0.5201 0.5540 0.022 Uiso 1 1 calc R . .
C31B C 0.9673(2) 0.6867(2) 0.41233(16) 0.0291(7) Uani 1 1 d . C .
C32B C 0.9751(3) 0.7781(3) 0.4027(2) 0.0271(9) Uani 0.70 1 d PU C 1
C32D C 1.0348(8) 0.7769(7) 0.4471(6) 0.0250(17) Uani 0.30 1 d PU C 2
C33B C 1.0141(3) 0.8555(2) 0.46058(19) 0.0399(9) Uani 1 1 d . C .
S1B S 0.21619(5) 0.69800(4) 0.61669(4) 0.02068(14) Uani 1 1 d D . .
O1BA O 0.3028(14) 0.7699(15) 0.6050(10) 0.031(3) Uani 0.55 1 d PD D 1
O2BA O 0.1533(13) 0.7280(17) 0.6747(10) 0.043(4) Uani 0.55 1 d PD D 1
O3BA O 0.1640(17) 0.6412(16) 0.5463(9) 0.035(2) Uani 0.55 1 d PD D 1
O1BB O 0.3079(17) 0.7674(17) 0.6246(11) 0.029(3) Uani 0.45 1 d PD D 2
O2BB O 0.1308(16) 0.7189(18) 0.6607(13) 0.034(4) Uani 0.45 1 d PD D 2
O3BB O 0.178(2) 0.6522(19) 0.5386(12) 0.058(6) Uani 0.45 1 d PD D 2
C34B C 0.2728(2) 0.6123(2) 0.6631(2) 0.0315(7) Uani 1 1 d D D .
F1BA F 0.2027(11) 0.5478(9) 0.6863(5) 0.050(2) Uani 0.55 1 d PDU D 1
F2BA F 0.336(2) 0.572(3) 0.622(2) 0.034(4) Uani 0.55 1 d PDU D 1
F3BA F 0.3316(12) 0.6581(13) 0.7318(8) 0.046(3) Uani 0.55 1 d PDU D 1
F1BB F 0.1970(13) 0.5326(11) 0.6553(7) 0.064(4) Uani 0.45 1 d PDU D 2
F2BB F 0.348(3) 0.582(3) 0.621(2) 0.027(4) Uani 0.45 1 d PDU D 2
F3BB F 0.3151(14) 0.6399(16) 0.7327(9) 0.057(4) Uani 0.45 1 d PDU D 2

loop_
_atom_site_aniso_label
_atom_site_aniso_U_11
_atom_site_aniso_U_22
_atom_site_aniso_U_33
_atom_site_aniso_U_23
_atom_site_aniso_U_13
_atom_site_aniso_U_12
Pd1A 0.01596(11) 0.01823(11) 0.01657(11) -0.00122(8) 0.00689(8) -0.00084(8)
P1A 0.0158(3) 0.0128(3) 0.0138(3) 0.0019(2) 0.0022(2) 0.0015(2)
N1A 0.0158(11) 0.0130(10) 0.0149(10) 0.0004(8) 0.0020(8) 0.0019(8)
C1A 0.0166(13) 0.0164(12) 0.0110(11) -0.0018(9) 0.0053(10) 0.0032(10)
C2A 0.0164(12) 0.0120(11) 0.0175(13) 0.0035(10) 0.0027(10) 0.0002(10)
C3A 0.0224(14) 0.0182(13) 0.0159(13) 0.0002(10) 0.0041(11) 0.0009(11)
C4A 0.0274(15) 0.0208(13) 0.0163(13) 0.0040(11) -0.0021(11) -0.0010(11)
C5A 0.0240(15) 0.0191(13) 0.0236(14) 0.0048(11) -0.0040(11) 0.0047(11)
C6A 0.0185(13) 0.0149(12) 0.0213(13) 0.0010(10) -0.0004(11) 0.0053(10)
C7A 0.0179(13) 0.0109(11) 0.0160(12) 0.0027(9) 0.0023(10) 0.0011(10)
C8A 0.0178(13) 0.0122(11) 0.0162(12) 0.0016(9) 0.0023(10) 0.0076(10)
C9A 0.0159(13) 0.0164(12) 0.0223(13) 0.0000(10) 0.0046(10) 0.0056(10)
C10A 0.0243(14) 0.0209(13) 0.0214(14) 0.0050(11) 0.0112(11) 0.0070(11)
C11A 0.0261(14) 0.0196(13) 0.0150(12) 0.0042(10) 0.0060(11) 0.0078(11)
C12A 0.0190(13) 0.0177(13) 0.0170(13) 0.0019(10) 0.0008(10) 0.0075(10)
C13A 0.0169(13) 0.0139(12) 0.0181(13) 0.0024(10) 0.0051(10) 0.0067(10)
C14A 0.0189(14) 0.0180(13) 0.0251(14) 0.0016(11) -0.0009(11) 0.0085(11)
C15A 0.0272(15) 0.0238(14) 0.0242(14) 0.0046(11) -0.0025(12) 0.0099(12)
C16A 0.0356(17) 0.0205(14) 0.0218(14) 0.0077(11) 0.0035(12) 0.0092(12)
C17A 0.0250(14) 0.0157(13) 0.0237(14) 0.0068(11) 0.0055(11) 0.0028(11)
C18A 0.0173(13) 0.0142(12) 0.0222(13) 0.0036(10) -0.0003(10) 0.0000(10)
C19A 0.0200(13) 0.0130(12) 0.0176(13) 0.0023(10) -0.0040(10) -0.0012(10)
C20A 0.0233(14) 0.0166(13) 0.0210(14) 0.0017(10) -0.0026(11) 0.0039(11)
C21A 0.0286(16) 0.0204(14) 0.0298(16) 0.0019(12) -0.0050(12) 0.0064(12)
C22A 0.0326(17) 0.0320(16) 0.0332(17) 0.0127(13) -0.0057(13) 0.0104(13)
C23A 0.0321(17) 0.0404(18) 0.0251(15) 0.0176(13) -0.0006(13) 0.0077(14)
C24A 0.0199(14) 0.0254(14) 0.0217(14) 0.0063(11) -0.0009(11) 0.0018(11)
C25A 0.0177(13) 0.0156(12) 0.0143(12) 0.0022(10) 0.0023(10) 0.0007(10)
C26A 0.0212(14) 0.0186(13) 0.0174(13) 0.0036(10) 0.0011(11) 0.0057(11)
C27A 0.0265(15) 0.0160(13) 0.0208(14) -0.0015(10) 0.0013(11) 0.0036(11)
C28A 0.0219(14) 0.0246(14) 0.0218(14) -0.0013(11) -0.0008(11) 0.0027(11)
C29A 0.0202(14) 0.0256(15) 0.0272(15) 0.0007(12) -0.0039(12) 0.0068(11)
C30A 0.0186(13) 0.0180(13) 0.0239(14) 0.0005(11) 0.0002(11) 0.0040(10)
C31A 0.0213(16) 0.0363(18) 0.048(2) 0.0070(15) 0.0161(14) -0.0053(13)
C32A 0.014(2) 0.024(2) 0.023(2) 0.0097(18) 0.0155(18) 0.0067(18)
C32C 0.033(6) 0.137(12) 0.078(8) -0.007(8) 0.044(6) 0.009(7)
C33A 0.0233(15) 0.0387(17) 0.0286(16) -0.0027(13) 0.0163(13) 0.0066(13)
C3AA 0.031(3) 0.034(3) 0.003(2) -0.004(2) 0.004(2) 0.009(2)
F1AA 0.0406(19) 0.057(2) 0.0272(17) 0.0154(16) -0.0136(14) 0.0107(17)
C3AB 0.21(2) 0.078(11) 0.037(8) 0.009(7) 0.033(10) 0.062(14)
F1AB 0.107(8) 0.36(2) 0.101(8) -0.134(10) -0.076(7) 0.135(11)
F2A 0.0981(18) 0.0446(12) 0.0392(12) 0.0118(10) 0.0206(12) 0.0405(12)
F3A 0.0576(14) 0.0779(16) 0.0399(12) -0.0017(11) 0.0172(11) 0.0042(12)
S1AA 0.0148(7) 0.0203(7) 0.0264(8) -0.0059(6) -0.0112(6) 0.0109(5)
O1AA 0.039(2) 0.0259(19) 0.039(2) 0.0043(16) -0.0171(18) 0.0049(17)
O2AA 0.033(4) 0.059(5) 0.059(4) 0.027(4) 0.011(4) 0.025(4)
O3AA 0.025(5) 0.029(3) 0.083(6) -0.027(3) -0.004(4) 0.015(3)
S1AB 0.079(3) 0.0313(15) 0.097(3) -0.001(2) 0.039(2) 0.0206(19)
O1AB 0.075(4) 0.116(5) 0.086(5) -0.005(4) -0.027(4) 0.041(4)
O2AB 0.031(4) 0.035(4) 0.042(4) 0.008(3) -0.004(3) 0.018(4)
O3AB 0.030(9) 0.061(9) 0.081(8) -0.033(6) -0.029(6) 0.022(7)
Pd1B 0.01469(10) 0.01599(10) 0.01296(10) 0.00244(7) 0.00428(7) 0.00255(8)
P1B 0.0143(3) 0.0139(3) 0.0129(3) 0.0029(2) 0.0024(2) 0.0026(2)
N1B 0.0146(11) 0.0157(10) 0.0163(11) 0.0014(8) 0.0015(8) 0.0034(8)
C1B 0.0160(13) 0.0155(12) 0.0117(12) -0.0030(9) 0.0032(10) 0.0019(10)
C2B 0.0154(13) 0.0127(12) 0.0222(13) 0.0033(10) 0.0021(10) 0.0011(10)
C3B 0.0209(14) 0.0227(14) 0.0210(14) -0.0008(11) -0.0021(11) 0.0014(11)
C4B 0.0295(16) 0.0294(16) 0.0240(15) 0.0009(12) -0.0086(12) 0.0048(13)
C5B 0.0213(15) 0.0272(15) 0.0387(17) 0.0022(13) -0.0094(13) 0.0071(12)
C6B 0.0177(14) 0.0208(14) 0.0319(15) 0.0030(12) 0.0044(12) 0.0044(11)
C7B 0.0152(13) 0.0156(12) 0.0225(13) 0.0040(10) 0.0047(10) 0.0007(10)
C8B 0.0162(13) 0.0169(12) 0.0200(13) 0.0047(10) 0.0059(10) 0.0097(10)
C9B 0.0185(14) 0.0195(13) 0.0315(15) 0.0049(11) 0.0111(12) 0.0063(11)
C10B 0.0308(16) 0.0222(14) 0.0268(15) 0.0114(12) 0.0166(12) 0.0150(12)
C11B 0.0338(16) 0.0216(14) 0.0158(13) 0.0056(10) 0.0082(11) 0.0137(12)
C12B 0.0216(14) 0.0194(13) 0.0185(13) 0.0045(10) 0.0029(11) 0.0082(11)
C13B 0.0179(13) 0.0163(12) 0.0176(13) 0.0058(10) 0.0068(10) 0.0074(10)
C14B 0.0146(12) 0.0150(12) 0.0179(13) 0.0037(10) -0.0024(10) 0.0015(10)
C15B 0.0257(15) 0.0238(14) 0.0215(14) 0.0055(11) 0.0009(11) 0.0077(12)
C16B 0.0240(15) 0.0274(15) 0.0360(17) 0.0052(13) -0.0010(13) 0.0108(12)
C17B 0.0267(16) 0.0284(16) 0.0387(18) 0.0131(13) -0.0090(13) 0.0091(13)
C18B 0.0313(17) 0.0375(17) 0.0292(16) 0.0193(14) -0.0024(13) 0.0046(14)
C19B 0.0213(14) 0.0290(15) 0.0218(14) 0.0107(12) -0.0001(11) 0.0027(12)
C20B 0.0165(13) 0.0163(12) 0.0125(12) 0.0043(9) 0.0011(10) 0.0019(10)
C21B 0.0231(14) 0.0179(13) 0.0192(13) 0.0032(10) -0.0007(11) 0.0070(11)
C22B 0.0342(16) 0.0158(13) 0.0208(14) 0.0018(11) -0.0021(12) 0.0049(12)
C23B 0.0262(15) 0.0244(14) 0.0227(14) 0.0039(11) -0.0067(12) -0.0021(12)
C24B 0.0182(14) 0.0342(16) 0.0318(16) 0.0002(13) -0.0042(12) 0.0066(12)
C25B 0.0228(14) 0.0219(14) 0.0217(14) -0.0012(11) -0.0004(11) 0.0077(11)
C26B 0.0169(13) 0.0194(13) 0.0235(14) 0.0039(11) 0.0030(11) 0.0060(10)
C27B 0.0223(14) 0.0272(15) 0.0228(14) 0.0050(11) -0.0018(11) 0.0105(12)
C28B 0.0312(16) 0.0269(15) 0.0205(14) 0.0072(11) 0.0056(12) 0.0122(12)
C29B 0.0256(15) 0.0212(14) 0.0219(14) 0.0054(11) 0.0072(11) 0.0054(11)
C30B 0.0185(13) 0.0153(12) 0.0214(13) 0.0041(10) 0.0023(11) 0.0006(10)
C31B 0.0280(16) 0.0378(17) 0.0219(14) -0.0023(12) 0.0173(12) 0.0061(13)
C32B 0.029(2) 0.031(2) 0.025(2) 0.0072(17) 0.0169(18) 0.0048(18)
C32D 0.026(4) 0.034(4) 0.021(4) 0.013(3) 0.016(3) 0.008(3)
C33B 0.0398(19) 0.0387(19) 0.0355(18) -0.0004(14) 0.0248(15) -0.0122(15)
S1B 0.0216(3) 0.0164(3) 0.0248(3) 0.0008(3) 0.0038(3) 0.0071(3)
O1BA 0.033(3) 0.033(4) 0.030(7) 0.018(4) -0.003(4) 0.002(3)
O2BA 0.040(8) 0.073(7) 0.030(5) 0.015(4) 0.014(6) 0.038(7)
O3BA 0.029(4) 0.032(4) 0.037(4) -0.007(3) -0.011(3) 0.007(3)
O1BB 0.039(5) 0.019(4) 0.029(9) 0.015(5) -0.001(5) -0.003(3)
O2BB 0.024(6) 0.042(5) 0.047(9) 0.014(5) 0.012(6) 0.026(5)
O3BB 0.067(14) 0.047(10) 0.054(9) -0.027(8) -0.040(8) 0.041(9)
C34B 0.0274(16) 0.0306(16) 0.043(2) 0.0141(14) 0.0115(14) 0.0124(13)
F1BA 0.037(3) 0.047(5) 0.073(5) 0.043(4) 0.009(4) 0.004(3)
F2BA 0.038(10) 0.029(5) 0.036(5) -0.004(4) -0.003(6) 0.019(7)
F3BA 0.046(3) 0.065(6) 0.026(5) 0.002(4) -0.010(3) 0.018(3)
F1BB 0.041(5) 0.034(4) 0.131(12) 0.041(7) 0.026(8) 0.011(3)
F2BB 0.013(3) 0.035(10) 0.035(6) -0.001(5) 0.001(3) 0.013(4)
F3BB 0.095(11) 0.077(9) 0.025(6) 0.023(5) 0.031(5) 0.062(9)

loop_
_atom_type_symbol
_atom_type_description
_atom_type_scat_dispersion_real
_atom_type_scat_dispersion_imag
_atom_type_scat_source
C C 0.0033 0.0016 'International Tables Vol C Tables 4.2.6.8 and 6.1.1.4'
H H 0.0000 0.0000 'International Tables Vol C Tables 4.2.6.8 and 6.1.1.4'
N N 0.0061 0.0033 'International Tables Vol C Tables 4.2.6.8 and 6.1.1.4'
O O 0.0106 0.0060 'International Tables Vol C Tables 4.2.6.8 and 6.1.1.4'
S S 0.1246 0.1234 'International Tables Vol C Tables 4.2.6.8 and 6.1.1.4'
Pd Pd -0.9988 1.0072 'International Tables Vol C Tables 4.2.6.8 and 6.1.1.4'
P P 0.1023 0.0942 'International Tables Vol C Tables 4.2.6.8 and 6.1.1.4'
F F 0.0171 0.0103 'International Tables Vol C Tables 4.2.6.8 and 6.1.1.4'

loop_
_geom_angle_atom_site_label_1
_geom_angle_atom_site_label_2
_geom_angle_atom_site_label_3
_geom_angle
C1A Pd1A C33A 98.54(10)
C1A Pd1A C32A 130.18(14)
C33A Pd1A C32A 40.15(14)
C1A Pd1A C31A 165.98(11)
C33A Pd1A C31A 68.05(12)
C32A Pd1A C31A 36.15(15)
C1A Pd1A C32C 129.6(4)
C33A Pd1A C32C 36.1(3)
C32A Pd1A C32C 36.5(4)
C31A Pd1A C32C 39.8(4)
C1A Pd1A P1A 90.75(7)
C33A Pd1A P1A 170.56(8)
C32A Pd1A P1A 131.07(12)
C31A Pd1A P1A 102.56(9)
C32C Pd1A P1A 136.1(4)
C19A P1A C25A 105.54(12)
C19A P1A C13A 103.54(12)
C25A P1A C13A 105.28(11)
C19A P1A Pd1A 112.39(9)
C25A P1A Pd1A 115.58(8)
C13A P1A Pd1A 113.43(8)
C1A N1A C14A 121.3(2)
C1A N1A C18A 125.0(2)
C14A N1A C18A 113.7(2)
N1A C1A C2A 120.4(2)
N1A C1A Pd1A 129.22(19)
C2A C1A Pd1A 110.40(17)
C3A C2A C7A 119.6(2)
C3A C2A C1A 119.7(2)
C7A C2A C1A 120.2(2)
C4A C3A C2A 120.5(2)
C3A C4A C5A 119.9(2)
C4A C5A C6A 120.3(3)
C7A C6A C5A 120.7(2)
C6A C7A C2A 119.0(2)
C6A C7A C8A 120.4(2)
C2A C7A C8A 120.6(2)
C9A C8A C13A 119.0(2)
C9A C8A C7A 119.1(2)
C13A C8A C7A 121.9(2)
C8A C9A C10A 121.1(2)
C11A C10A C9A 119.8(2)
C10A C11A C12A 119.7(2)
C11A C12A C13A 121.1(2)
C12A C13A C8A 119.2(2)
C12A C13A P1A 120.74(19)
C8A C13A P1A 120.09(19)
N1A C14A C15A 110.5(2)
C16A C15A C14A 110.9(2)
C17A C16A C15A 109.6(2)
C18A C17A C16A 110.8(2)
N1A C18A C17A 110.4(2)
C24A C19A C20A 119.1(2)
C24A C19A P1A 118.8(2)
C20A C19A P1A 122.1(2)
C21A C20A C19A 120.1(3)
C22A C21A C20A 120.3(3)
C23A C22A C21A 119.9(3)
C22A C23A C24A 120.3(3)
C23A C24A C19A 120.4(3)
C26A C25A C30A 119.5(2)
C26A C25A P1A 122.7(2)
C30A C25A P1A 117.75(19)
C27A C26A C25A 120.1(2)
C28A C27A C26A 120.5(2)
C27A C28A C29A 119.8(3)
C30A C29A C28A 120.0(3)
C29A C30A C25A 120.2(2)
C32A C31A C32C 57.2(5)
C32A C31A Pd1A 70.9(2)
C32C C31A Pd1A 70.6(4)
C31A C32A C33A 118.2(4)
C31A C32A Pd1A 73.0(2)
C33A C32A Pd1A 69.68(18)
C33A C32C C31A 117.4(10)
C33A C32C Pd1A 70.1(4)
C31A C32C Pd1A 69.6(4)
C32C C33A C32A 57.5(7)
C32C C33A Pd1A 73.8(4)
C32A C33A Pd1A 70.17(18)
F1AA C3AA F2A 109.1(4)
F1AA C3AA F3A 107.3(4)
F2A C3AA F3A 103.9(4)
F1AA C3AA S1AA 113.6(4)
F2A C3AA S1AA 109.7(3)
F3A C3AA S1AA 112.8(4)
F3A C3AB F2A 108.7(8)
F3A C3AB F1AB 108.1(10)
F2A C3AB F1AB 113.7(9)
F3A C3AB S1AB 115.0(9)
F2A C3AB S1AB 112.6(9)
F1AB C3AB S1AB 98.6(10)
C3AB F2A C3AA 32.1(6)
C3AB F3A C3AA 32.4(6)
O1AA S1AA O3AA 118.5(5)
O1AA S1AA O2AA 119.5(5)
O3AA S1AA O2AA 112.2(7)
O1AA S1AA C3AA 103.8(2)
O3AA S1AA C3AA 99.4(6)
O2AA S1AA C3AA 98.2(5)
O3AB S1AB O2AB 116.2(10)
O3AB S1AB O1AB 112.5(7)
O2AB S1AB O1AB 111.6(7)
O3AB S1AB C3AB 112.8(12)
O2AB S1AB C3AB 111.1(9)
O1AB S1AB C3AB 89.6(6)
C1B Pd1B C32B 130.59(13)
C1B Pd1B C32D 137.0(3)
C32B Pd1B C32D 28.2(3)
C1B Pd1B C31B 99.83(10)
C32B Pd1B C31B 36.63(14)
C32D Pd1B C31B 39.6(3)
C1B Pd1B C33B 167.74(10)
C32B Pd1B C33B 37.43(14)
C32D Pd1B C33B 32.5(3)
C31B Pd1B C33B 68.16(12)
C1B Pd1B P1B 90.08(7)
C32B Pd1B P1B 135.09(11)
C32D Pd1B P1B 130.5(3)
C31B Pd1B P1B 169.98(8)
C33B Pd1B P1B 102.00(9)
C14B P1B C20B 105.24(11)
C14B P1B C13B 103.87(12)
C20B P1B C13B 104.10(11)
C14B P1B Pd1B 114.60(8)
C20B P1B Pd1B 112.47(8)
C13B P1B Pd1B 115.40(8)
C1B N1B C26B 120.9(2)
C1B N1B C30B 125.5(2)
C26B N1B C30B 113.6(2)
N1B C1B C2B 121.2(2)
N1B C1B Pd1B 128.71(19)
C2B C1B Pd1B 110.03(17)
C7B C2B C3B 119.6(2)
C7B C2B C1B 121.0(2)
C3B C2B C1B 118.9(2)
C4B C3B C2B 120.1(3)
C3B C4B C5B 120.2(3)
C6B C5B C4B 120.0(3)
C5B C6B C7B 120.7(3)
C6B C7B C2B 119.3(2)
C6B C7B C8B 119.6(2)
C2B C7B C8B 121.1(2)
C9B C8B C13B 119.0(2)
C9B C8B C7B 118.1(2)
C13B C8B C7B 122.9(2)
C8B C9B C10B 121.1(3)
C11B C10B C9B 119.9(2)
C10B C11B C12B 120.0(3)
C11B C12B C13B 121.0(3)
C12B C13B C8B 119.0(2)
C12B C13B P1B 120.6(2)
C8B C13B P1B 120.46(19)
C19B C14B C15B 119.3(2)
C19B C14B P1B 118.5(2)
C15B C14B P1B 122.1(2)
C16B C15B C14B 120.2(3)
C15B C16B C17B 120.1(3)
C18B C17B C16B 119.5(3)
C17B C18B C19B 121.0(3)
C18B C19B C14B 119.8(3)
C21B C20B C25B 119.3(2)
C21B C20B P1B 123.4(2)
C25B C20B P1B 117.25(19)
C22B C21B C20B 120.1(3)
C23B C22B C21B 120.5(2)
C22B C23B C24B 119.8(3)
C25B C24B C23B 119.8(3)
C24B C25B C20B 120.4(2)
N1B C26B C27B 110.8(2)
C28B C27B C26B 110.6(2)
C27B C28B C29B 109.3(2)
C30B C29B C28B 111.2(2)
N1B C30B C29B 110.0(2)
C32B C31B C32D 43.6(4)
C32B C31B Pd1B 71.05(19)
C32D C31B Pd1B 70.1(4)
C31B C32B C33B 125.1(4)
C31B C32B Pd1B 72.3(2)
C33B C32B Pd1B 72.7(2)
C33B C32D C31B 130.4(8)
C33B C32D Pd1B 74.8(4)
C31B C32D Pd1B 70.3(4)
C32D C33B C32B 46.9(5)
C32D C33B Pd1B 72.7(4)
C32B C33B Pd1B 69.8(2)
O1BB S1B O2BA 106.8(15)
O1BB S1B O3BA 127.0(12)
O2BA S1B O3BA 117.9(12)
O1BB S1B O3BB 116.1(13)
O2BA S1B O3BB 125.5(14)
O3BA S1B O3BB 10.9(18)
O1BB S1B O1BA 14.0(13)
O2BA S1B O1BA 114.2(13)
O3BA S1B O1BA 113.9(10)
O3BB S1B O1BA 103.0(13)
O1BB S1B O2BB 117.8(15)
O2BA S1B O2BB 14.3(16)
O3BA S1B O2BB 103.8(14)
O3BB S1B O2BB 111.2(14)
O1BA S1B O2BB 122.6(15)
O1BB S1B C34B 97.5(10)
O2BA S1B C34B 100.1(9)
O3BA S1B C34B 101.1(11)
O3BB S1B C34B 105.7(13)
O1BA S1B C34B 106.9(9)
O2BB S1B C34B 106.3(10)
F3BB C34B F2BA 110(2)
F3BB C34B F1BA 90.7(12)
F2BA C34B F1BA 109.9(18)
F3BB C34B F2BB 107(2)
F2BA C34B F2BB 8(3)
F1BA C34B F2BB 117(2)
F3BB C34B F1BB 113.0(13)
F2BA C34B F1BB 94.4(19)
F1BA C34B F1BB 23.4(8)
F2BB C34B F1BB 102.1(19)
F3BB C34B F3BA 12.8(19)
F2BA C34B F3BA 106.8(17)
F1BA C34B F3BA 103.4(9)
F2BB C34B F3BA 102(2)
F1BB C34B F3BA 125.8(10)
F3BB C34B S1B 116.0(10)
F2BA C34B S1B 114(2)
F1BA C34B S1B 114.1(7)
F2BB C34B S1B 110(2)
F1BB C34B S1B 107.5(8)
F3BA C34B S1B 108.3(8)

loop_
_geom_bond_atom_site_label_1
_geom_bond_atom_site_label_2
_geom_bond_distance
Pd1A C1A 2.002(2)
Pd1A C33A 2.166(3)
Pd1A C32A 2.173(4)
Pd1A C31A 2.200(3)
Pd1A C32C 2.213(9)
Pd1A P1A 2.2908(6)
P1A C19A 1.814(3)
P1A C25A 1.817(3)
P1A C13A 1.831(3)
N1A C1A 1.294(3)
N1A C14A 1.481(3)
N1A C18A 1.486(3)
C1A C2A 1.485(4)
C2A C3A 1.401(4)
C2A C7A 1.407(3)
C3A C4A 1.383(4)
C4A C5A 1.384(4)
C5A C6A 1.392(4)
C6A C7A 1.390(3)
C7A C8A 1.501(3)
C8A C9A 1.388(3)
C8A C13A 1.412(4)
C9A C10A 1.392(4)
C10A C11A 1.382(4)
C11A C12A 1.387(4)
C12A C13A 1.393(3)
C14A C15A 1.524(4)
C15A C16A 1.522(4)
C16A C17A 1.521(4)
C17A C18A 1.519(4)
C19A C24A 1.393(4)
C19A C20A 1.397(4)
C20A C21A 1.387(4)
C21A C22A 1.386(4)
C22A C23A 1.381(4)
C23A C24A 1.387(4)
C25A C26A 1.396(3)
C25A C30A 1.397(4)
C26A C27A 1.384(4)
C27A C28A 1.384(4)
C28A C29A 1.398(4)
C29A C30A 1.383(4)
C31A C32A 1.357(6)
C31A C32C 1.502(15)
C32A C33A 1.490(5)
C32C C33A 1.356(13)
C3AA F1AA 1.330(5)
C3AA F2A 1.355(5)
C3AA F3A 1.357(5)
C3AA S1AA 1.880(7)
C3AB F3A 1.300(9)
C3AB F2A 1.330(8)
C3AB F1AB 1.362(9)
C3AB S1AB 1.640(19)
S1AA O1AA 1.420(4)
S1AA O3AA 1.451(6)
S1AA O2AA 1.453(6)
S1AB O3AB 1.445(7)
S1AB O2AB 1.450(7)
S1AB O1AB 1.560(6)
Pd1B C1B 2.005(2)
Pd1B C32B 2.160(4)
Pd1B C32D 2.173(9)
Pd1B C31B 2.176(3)
Pd1B C33B 2.197(3)
Pd1B P1B 2.3019(6)
P1B C14B 1.817(3)
P1B C20B 1.818(3)
P1B C13B 1.837(3)
N1B C1B 1.290(3)
N1B C26B 1.480(3)
N1B C30B 1.491(3)
C1B C2B 1.489(3)
C2B C7B 1.399(3)
C2B C3B 1.401(4)
C3B C4B 1.381(4)
C4B C5B 1.386(4)
C5B C6B 1.383(4)
C6B C7B 1.393(4)
C7B C8B 1.498(4)
C8B C9B 1.387(4)
C8B C13B 1.407(4)
C9B C10B 1.389(4)
C10B C11B 1.370(4)
C11B C12B 1.385(4)
C12B C13B 1.396(4)
C14B C19B 1.393(4)
C14B C15B 1.395(4)
C15B C16B 1.386(4)
C16B C17B 1.388(4)
C17B C18B 1.378(4)
C18B C19B 1.384(4)
C20B C21B 1.388(3)
C20B C25B 1.391(4)
C21B C22B 1.384(4)
C22B C23B 1.382(4)
C23B C24B 1.387(4)
C24B C25B 1.387(4)
C26B C27B 1.523(4)
C27B C28B 1.520(4)
C28B C29B 1.523(4)
C29B C30B 1.522(4)
C31B C32B 1.362(5)
C31B C32D 1.472(11)
C32B C33B 1.398(5)
C32D C33B 1.225(10)
S1B O1BB 1.409(16)
S1B O2BA 1.422(14)
S1B O3BA 1.428(14)
S1B O3BB 1.439(17)
S1B O1BA 1.451(14)
S1B O2BB 1.455(16)
S1B C34B 1.816(3)
C34B F3BB 1.272(15)
C34B F2BA 1.300(16)
C34B F1BA 1.327(12)
C34B F2BB 1.369(17)
C34B F1BB 1.375(14)
C34B F3BA 1.384(11)
